data_9014496
loop_
_publ_author_name
'Zema, M.'
'Ventruti, G.'
'Lacalamita, M.'
'Scordari, F.'

_publ_section_title
;
 Kinetics of Fe-oxidation/deprotonation process in Fe-rich phlogopite
 under isothermal conditions
 Sample: SA1_5n
;
_journal_name_full 'American Mineralogist'
_journal_page_first 1458
_journal_page_last 1466
_journal_paper_doi 10.2138/am.2010.3523
_journal_volume 95
_journal_year 2010
_chemical_compound_source 'Mt. Vulture, Potenza, Italy'
_chemical_formula_sum 'Al1.36 Fe0.784 H1.478 K Mg2.216 O12 Si2.64'
_chemical_name_mineral Phlogopite
_space_group_IT_number 12
_symmetry_space_group_name_Hall '-C 2y'
_symmetry_space_group_name_H-M 'C 1 2/m 1'
_cell_angle_alpha 90
_cell_angle_beta 100.037
_cell_angle_gamma 90
_cell_length_a 5.3388
_cell_length_b 9.2464
_cell_length_c 10.2365
_cell_formula_units_Z 2
_cell_volume 497.588
_database_code_amcsd 0017715
_exptl_crystal_density_diffrn 2.944
_cod_original_formula_sum 'K (Mg2.216 Fe.784) (Si2.64 Al1.36) O12 H1.478'
_cod_database_code 9014496

loop_
_space_group_symop_operation_xyz
x,y,z
1/2+x,1/2+y,z
x,-y,z
1/2+x,1/2-y,z
-x,y,-z
1/2-x,1/2+y,-z
-x,-y,-z
1/2-x,1/2-y,-z

loop_
_atom_site_aniso_label
_atom_site_aniso_U_11
_atom_site_aniso_U_22
_atom_site_aniso_U_33
_atom_site_aniso_U_12
_atom_site_aniso_U_13
_atom_site_aniso_U_23
K 0.03070 0.03080 0.03000 0.00000 -0.00530 0.00000
Mg1 0.00826 0.00752 0.01280 0.00000 -0.00359 0.00000
Fe1 0.00826 0.00752 0.01280 0.00000 -0.00359 0.00000
Mg2 0.00683 0.01226 0.01191 0.00000 -0.00142 0.00000
Fe2 0.00683 0.01226 0.01191 0.00000 -0.00142 0.00000
Si 0.00883 0.00902 0.01052 -0.00009 -0.00194 -0.00002
Al 0.00883 0.00902 0.01052 -0.00009 -0.00194 -0.00002
O1 0.01740 0.02410 0.01520 -0.00610 -0.00420 -0.00310
O2 0.02660 0.01350 0.01470 0.00000 -0.00040 0.00000
O3 0.01230 0.01120 0.01070 -0.00031 -0.00202 -0.00020
O4 0.01190 0.01440 0.01100 0.00000 -0.00170 0.00000

loop_
_atom_site_label
_atom_site_fract_x
_atom_site_fract_y
_atom_site_fract_z
_atom_site_occupancy
_atom_site_U_iso_or_equiv
K 0.00000 0.50000 0.00000 1.03670 0.03050
Mg1 0.00000 0.00000 0.50000 0.74140 0.00930
Fe1 0.00000 0.00000 0.50000 0.25860 0.00930
Mg2 0.00000 0.33529 0.50000 0.73710 0.01040
Fe2 0.00000 0.33529 0.50000 0.26290 0.01040
Si 0.07513 0.16684 0.22573 0.66000 0.00940
Al 0.07513 0.16684 0.22573 0.34000 0.00940
O1 0.33059 0.22562 0.16869 1.00000 0.01870
O2 0.00690 0.00000 0.16939 1.00000 0.01870
O3 0.13087 0.16741 0.39169 1.00000 0.01130
O4 0.13224 0.50000 0.39883 1.00000 0.01240
H 0.11600 0.50000 0.32000 0.73890 0.09000

loop_
_cod_related_entry_id
_cod_related_entry_database
_cod_related_entry_code
1 AMCSD 0017715
